data_7100950
loop_
_publ_author_name
'George Newkome'
'Luis Echegoyen'
'Frank R. Fronczek'
'Seok-Ho Hwang'
'Olena Lukoyanova'
'Charles N. Moorfield'

_publ_section_title
;
Construction of Triangular Alkyne
Metallomacrocycles:
[M3(1,2-Bis(2,2':6',2''-terpyridin-4-ylethynyl)benzene)3][M= Fe(II),
Ru(II)]
;
_journal_name_full 'Chemical Communications'
_journal_paper_doi 10.1039/b409348h
_journal_year 2005
_chemical_formula_moiety 'C40 H24 N6'
_chemical_formula_sum 'C40 H24 N6'
_chemical_formula_weight 588.65
_space_group_IT_number 2
_space_group_name_Hall '-P 1'
_space_group_name_H-M_alt 'P -1'
_symmetry_cell_setting triclinic
_symmetry_space_group_name_Hall '-P 1'
_symmetry_space_group_name_H-M 'P -1'
_cell_angle_alpha 68.247(5)
_cell_angle_beta 75.799(5)
_cell_angle_gamma 66.262(7)
_cell_formula_units_Z 2
_cell_length_a 10.8137(10)
_cell_length_b 12.4510(10)
_cell_length_c 13.061(2)
_cell_measurement_temperature 102
_cell_volume 1485.6(3)
_diffrn_ambient_temperature 102
_exptl_crystal_density_diffrn 1.316
_cod_depositor_comments
;
The following automatic conversions were performed:
'_symmetry_cell_setting' value 'Triclinic' changed to 'triclinic'
according to '/home/saulius/struct/CIF-dictionaries/cif_core.dic'
dictionary named 'cif_core.dic' version 2.4.1 from 2010-06-29.

Automatic conversion script
Id: cif_fix_enum 1527 2010-12-29 10:47:43Z saulius 
;
_cod_database_code 7100950

loop_
_symmetry_equiv_pos_as_xyz
'x, y, z'
'-x, -y, -z'

loop_
_atom_site_label
_atom_site_type_symbol
_atom_site_fract_x
_atom_site_fract_y
_atom_site_fract_z
_atom_site_U_iso_or_equiv
_atom_site_adp_type
_atom_site_occupancy
_atom_site_symmetry_multiplicity
_atom_site_calc_flag
_atom_site_refinement_flags
_atom_site_disorder_assembly
_atom_site_disorder_group
N1 N 0.70030(10) 0.39861(9) -0.02000(8) 0.0193(2) Uani 1 1 d . . .
N2 N 0.45872(10) 0.27587(9) 0.18188(9) 0.0248(2) Uani 1 1 d . . .
N3 N 0.94019(10) 0.55217(10) -0.15795(8) 0.0238(2) Uani 1 1 d . . .
N4 N 0.84459(10) 0.00278(9) 0.62412(8) 0.0207(2) Uani 1 1 d . . .
N5 N 0.79310(11) 0.07932(10) 0.34018(9) 0.0290(2) Uani 1 1 d . . .
C1 C 0.59405(11) 0.69744(10) 0.35888(9) 0.0181(2) Uani 1 1 d . . .
C2 C 0.61414(11) 0.63342(10) 0.47147(9) 0.0179(2) Uani 1 1 d . . .
C3 C 0.58502(12) 0.70077(11) 0.54535(10) 0.0218(2) Uani 1 1 d . . .
H3 H 0.6001 0.6586 0.6209 0.026 Uiso 1 1 calc R . .
C4 C 0.53462(13) 0.82795(11) 0.50878(11) 0.0258(3) Uani 1 1 d . . .
H4 H 0.5135 0.8728 0.5596 0.031 Uiso 1 1 calc R . .
C5 C 0.51466(13) 0.89068(11) 0.39827(11) 0.0271(3) Uani 1 1 d . . .
H5 H 0.4799 0.9782 0.3737 0.033 Uiso 1 1 calc R . .
C6 C 0.54509(13) 0.82631(11) 0.32376(10) 0.0237(2) Uani 1 1 d . . .
H6 H 0.5326 0.8700 0.2479 0.028 Uiso 1 1 calc R . .
C7 C 0.62158(12) 0.63195(10) 0.28071(9) 0.0209(2) Uani 1 1 d . . .
C8 C 0.64296(12) 0.58021(11) 0.21376(10) 0.0217(2) Uani 1 1 d . . .
C9 C 0.66586(12) 0.51678(10) 0.13473(9) 0.0202(2) Uani 1 1 d . . .
C10 C 0.60235(12) 0.43181(11) 0.15645(10) 0.0214(2) Uani 1 1 d . . .
H10 H 0.5467 0.4128 0.2244 0.026 Uiso 1 1 calc R . .
C11 C 0.62185(11) 0.37517(10) 0.07663(9) 0.0196(2) Uani 1 1 d . . .
C12 C 0.76311(11) 0.47898(10) -0.03983(9) 0.0182(2) Uani 1 1 d . . .
C13 C 0.74919(12) 0.54038(10) 0.03496(9) 0.0194(2) Uani 1 1 d . . .
H13 H 0.7952 0.5967 0.0184 0.023 Uiso 1 1 calc R . .
C14 C 0.55276(12) 0.28712(10) 0.09283(10) 0.0209(2) Uani 1 1 d . . .
C15 C 0.58421(13) 0.22228(11) 0.01745(11) 0.0258(3) Uani 1 1 d . . .
H15 H 0.6525 0.2310 -0.0435 0.031 Uiso 1 1 calc R . .
C16 C 0.51372(14) 0.14471(12) 0.03321(12) 0.0321(3) Uani 1 1 d . . .
H16 H 0.5330 0.0993 -0.0168 0.039 Uiso 1 1 calc R . .
C17 C 0.41521(14) 0.13454(12) 0.12257(12) 0.0335(3) Uani 1 1 d . . .
H17 H 0.3646 0.0829 0.1347 0.040 Uiso 1 1 calc R . .
C18 C 0.39173(13) 0.20135(12) 0.19427(12) 0.0299(3) Uani 1 1 d . . .
H18 H 0.3240 0.1937 0.2558 0.036 Uiso 1 1 calc R . .
C19 C 0.84863(11) 0.50094(10) -0.14837(9) 0.0190(2) Uani 1 1 d . . .
C20 C 0.83139(12) 0.46874(12) -0.23416(10) 0.0239(2) Uani 1 1 d . . .
H20 H 0.7657 0.4320 -0.2243 0.029 Uiso 1 1 calc R . .
C21 C 0.91260(13) 0.49166(13) -0.33432(11) 0.0293(3) Uani 1 1 d . . .
H21 H 0.9023 0.4721 -0.3948 0.035 Uiso 1 1 calc R . .
C22 C 1.00851(13) 0.54328(13) -0.34508(11) 0.0290(3) Uani 1 1 d . . .
H22 H 1.0664 0.5586 -0.4124 0.035 Uiso 1 1 calc R . .
C23 C 1.01807(12) 0.57203(12) -0.25531(11) 0.0265(3) Uani 1 1 d . . .
H23 H 1.0838 0.6080 -0.2631 0.032 Uiso 1 1 calc R . .
C24 C 0.66200(11) 0.50130(11) 0.50979(9) 0.0200(2) Uani 1 1 d . . .
C25 C 0.70261(12) 0.39155(11) 0.53911(10) 0.0221(2) Uani 1 1 d . . .
C26 C 0.75221(12) 0.25921(11) 0.56878(10) 0.0210(2) Uani 1 1 d . . .
C27 C 0.76810(12) 0.20254(11) 0.48954(10) 0.0220(2) Uani 1 1 d . . .
H27 H 0.7487 0.2504 0.4157 0.026 Uiso 1 1 calc R . .
C28 C 0.81321(11) 0.07393(11) 0.52154(10) 0.0208(2) Uani 1 1 d . . .
C29 C 0.83179(11) 0.05771(10) 0.69940(10) 0.0202(2) Uani 1 1 d . A .
C30 C 0.78462(11) 0.18547(10) 0.67562(10) 0.0209(2) Uani 1 1 d . . .
H30 H 0.7748 0.2215 0.7311 0.025 Uiso 1 1 calc R . .
C31 C 0.82498(12) 0.00835(11) 0.44288(10) 0.0217(2) Uani 1 1 d . . .
C32 C 0.86519(13) -0.11974(11) 0.47634(11) 0.0251(3) Uani 1 1 d . . .
H32 H 0.8871 -0.1672 0.5497 0.030 Uiso 1 1 calc R . .
C33 C 0.87259(14) -0.17652(13) 0.40085(11) 0.0305(3) Uani 1 1 d . . .
H33 H 0.8989 -0.2636 0.4217 0.037 Uiso 1 1 calc R . .
C34 C 0.84106(14) -0.10454(13) 0.29467(12) 0.0320(3) Uani 1 1 d . . .
H34 H 0.8460 -0.1411 0.2408 0.038 Uiso 1 1 calc R . .
C35 C 0.80196(14) 0.02236(13) 0.26847(11) 0.0327(3) Uani 1 1 d . . .
H35 H 0.7803 0.0715 0.1954 0.039 Uiso 1 1 calc R . .
C36 C 0.86997(12) -0.02629(11) 0.81062(10) 0.0242(2) Uani 1 1 d . . .
C37 C 0.93077(13) -0.15280(11) 0.83016(11) 0.0272(3) Uani 1 1 d . A .
H37 H 0.9498 -0.1866 0.7713 0.033 Uiso 1 1 calc R . .
C38 C 0.96347(15) -0.22923(13) 0.93423(12) 0.0361(3) Uani 1 1 d . . .
H38A H 0.9835 -0.3161 0.9550 0.043 Uiso 0.50 1 d PR A .
H38B H 1.0243 -0.3117 0.9446 0.043 Uiso 0.50 1 d PR . .
N6A N 0.8672(3) 0.0335(3) 0.8851(3) 0.0284(7) Uani 0.50 1 d P A 1
C39A C 0.9656(4) -0.1678(4) 1.0119(4) 0.0382(9) Uani 0.50 1 d P A 1
H39A H 1.0025 -0.2151 1.0805 0.046 Uiso 0.50 1 calc PR A 1
C40A C 0.9124(4) -0.0395(3) 0.9821(3) 0.0394(8) Uani 0.50 1 d P A 1
H40A H 0.9082 -0.0018 1.0347 0.047 Uiso 0.50 1 calc PR A 1
N6B N 0.8166(4) 0.0178(3) 0.8936(3) 0.0322(7) Uani 0.50 1 d P A 2
C39B C 0.9084(5) -0.1858(4) 1.0191(4) 0.0443(11) Uani 0.50 1 d P A 2
H39B H 0.9153 -0.2390 1.0933 0.053 Uiso 0.50 1 calc PR A 2
C40B C 0.8398(5) -0.0593(3) 0.9965(3) 0.0493(10) Uani 0.50 1 d P A 2
H40B H 0.8079 -0.0259 1.0567 0.059 Uiso 0.50 1 calc PR A 2

loop_
_atom_site_aniso_label
_atom_site_aniso_U_11
_atom_site_aniso_U_22
_atom_site_aniso_U_33
_atom_site_aniso_U_23
_atom_site_aniso_U_13
_atom_site_aniso_U_12
N1 0.0203(5) 0.0189(4) 0.0171(5) -0.0054(4) -0.0030(4) -0.0048(4)
N2 0.0224(5) 0.0234(5) 0.0224(5) -0.0010(4) -0.0033(4) -0.0067(4)
N3 0.0228(5) 0.0278(5) 0.0214(5) -0.0097(4) -0.0002(4) -0.0088(4)
N4 0.0191(5) 0.0207(5) 0.0197(5) -0.0044(4) -0.0035(4) -0.0053(4)
N5 0.0306(6) 0.0293(6) 0.0224(5) -0.0078(4) -0.0062(4) -0.0038(5)
C1 0.0202(5) 0.0177(5) 0.0180(5) -0.0069(4) -0.0002(4) -0.0078(4)
C2 0.0173(5) 0.0198(5) 0.0181(5) -0.0067(4) -0.0004(4) -0.0080(4)
C3 0.0224(5) 0.0277(6) 0.0178(5) -0.0092(5) -0.0001(4) -0.0104(5)
C4 0.0270(6) 0.0259(6) 0.0312(7) -0.0175(5) -0.0014(5) -0.0091(5)
C5 0.0322(7) 0.0176(5) 0.0328(7) -0.0094(5) -0.0054(5) -0.0074(5)
C6 0.0287(6) 0.0196(5) 0.0216(6) -0.0035(4) -0.0044(5) -0.0088(5)
C7 0.0228(6) 0.0198(5) 0.0179(5) -0.0037(4) -0.0019(4) -0.0073(5)
C8 0.0238(6) 0.0218(6) 0.0173(5) -0.0055(4) -0.0016(4) -0.0067(5)
C9 0.0220(5) 0.0200(5) 0.0165(5) -0.0069(4) -0.0040(4) -0.0031(4)
C10 0.0226(6) 0.0230(6) 0.0160(5) -0.0061(4) -0.0009(4) -0.0061(5)
C11 0.0196(5) 0.0193(5) 0.0174(5) -0.0043(4) -0.0031(4) -0.0048(4)
C12 0.0177(5) 0.0187(5) 0.0163(5) -0.0058(4) -0.0032(4) -0.0031(4)
C13 0.0212(5) 0.0193(5) 0.0178(5) -0.0065(4) -0.0033(4) -0.0056(4)
C14 0.0208(5) 0.0183(5) 0.0203(6) -0.0022(4) -0.0063(4) -0.0046(4)
C15 0.0297(6) 0.0238(6) 0.0245(6) -0.0066(5) -0.0041(5) -0.0102(5)
C16 0.0378(7) 0.0261(6) 0.0374(8) -0.0093(6) -0.0088(6) -0.0137(6)
C17 0.0317(7) 0.0248(6) 0.0438(8) -0.0023(6) -0.0098(6) -0.0138(6)
C18 0.0239(6) 0.0254(6) 0.0315(7) 0.0018(5) -0.0037(5) -0.0090(5)
C19 0.0180(5) 0.0179(5) 0.0183(5) -0.0069(4) -0.0018(4) -0.0026(4)
C20 0.0246(6) 0.0297(6) 0.0193(6) -0.0103(5) -0.0013(5) -0.0092(5)
C21 0.0293(6) 0.0388(7) 0.0212(6) -0.0153(5) 0.0010(5) -0.0099(6)
C22 0.0235(6) 0.0374(7) 0.0204(6) -0.0099(5) 0.0042(5) -0.0078(5)
C23 0.0207(6) 0.0310(6) 0.0265(6) -0.0093(5) 0.0012(5) -0.0095(5)
C24 0.0195(5) 0.0241(6) 0.0169(5) -0.0062(4) -0.0009(4) -0.0091(5)
C25 0.0214(5) 0.0243(6) 0.0204(6) -0.0045(5) -0.0016(5) -0.0103(5)
C26 0.0190(5) 0.0201(5) 0.0222(6) -0.0030(4) -0.0025(4) -0.0082(4)
C27 0.0227(6) 0.0212(5) 0.0194(6) -0.0012(4) -0.0044(5) -0.0082(5)
C28 0.0191(5) 0.0223(6) 0.0198(6) -0.0046(4) -0.0037(4) -0.0067(5)
C29 0.0175(5) 0.0211(5) 0.0193(6) -0.0040(4) -0.0023(4) -0.0059(4)
C30 0.0199(5) 0.0205(5) 0.0208(6) -0.0046(4) -0.0029(4) -0.0066(4)
C31 0.0186(5) 0.0243(6) 0.0207(6) -0.0064(5) -0.0029(4) -0.0058(5)
C32 0.0266(6) 0.0247(6) 0.0218(6) -0.0060(5) -0.0020(5) -0.0080(5)
C33 0.0334(7) 0.0286(7) 0.0300(7) -0.0122(5) 0.0001(6) -0.0103(6)
C34 0.0319(7) 0.0387(7) 0.0286(7) -0.0180(6) -0.0009(6) -0.0098(6)
C35 0.0342(7) 0.0372(7) 0.0216(6) -0.0102(6) -0.0073(5) -0.0040(6)
C36 0.0227(6) 0.0234(6) 0.0198(6) -0.0048(5) -0.0031(5) -0.0025(5)
C37 0.0301(6) 0.0233(6) 0.0257(6) -0.0049(5) -0.0076(5) -0.0065(5)
C38 0.0378(8) 0.0260(7) 0.0297(7) -0.0043(5) -0.0111(6) 0.0039(6)
N6A 0.0345(18) 0.0279(15) 0.0175(12) -0.0092(10) -0.0040(13) -0.0028(13)
C39A 0.045(2) 0.035(2) 0.0197(15) -0.0056(13) -0.0113(16) 0.0022(16)
C40A 0.050(2) 0.0344(17) 0.0194(14) -0.0094(12) -0.0061(15) 0.0015(16)
N6B 0.050(2) 0.0214(13) 0.0230(14) -0.0073(10) -0.0174(16) -0.0022(15)
C39B 0.073(3) 0.0237(16) 0.0265(18) -0.0059(13) -0.028(2) 0.004(2)
C40B 0.084(3) 0.0296(17) 0.0219(16) -0.0147(13) -0.021(2) 0.0079(19)

loop_
_geom_bond_atom_site_label_1
_geom_bond_atom_site_label_2
_geom_bond_distance
_geom_bond_site_symmetry_2
_geom_bond_publ_flag
N1 C11 1.3411(14) . ?
N1 C12 1.3411(14) . ?
N2 C18 1.3357(16) . ?
N2 C14 1.3490(15) . ?
N3 C19 1.3384(15) . ?
N3 C23 1.3404(16) . ?
N4 C28 1.3403(15) . ?
N4 C29 1.3450(15) . ?
N5 C35 1.3354(17) . ?
N5 C31 1.3423(16) . ?
C1 C6 1.3982(16) . ?
C1 C2 1.4119(16) . ?
C1 C7 1.4382(15) . ?
C2 C3 1.4041(15) . ?
C2 C24 1.4338(16) . ?
C3 C4 1.3802(17) . ?
C3 H3 0.9500 . ?
C4 C5 1.3862(18) . ?
C4 H4 0.9500 . ?
C5 C6 1.3807(17) . ?
C5 H5 0.9500 . ?
C6 H6 0.9500 . ?
C7 C8 1.1965(16) . ?
C8 C9 1.4394(16) . ?
C9 C10 1.3922(16) . ?
C9 C13 1.3962(16) . ?
C10 C11 1.3951(16) . ?
C10 H10 0.9500 . ?
C11 C14 1.4883(16) . ?
C12 C13 1.3965(15) . ?
C12 C19 1.4875(16) . ?
C13 H13 0.9500 . ?
C14 C15 1.3930(17) . ?
C15 C16 1.3873(17) . ?
C15 H15 0.9500 . ?
C16 C17 1.379(2) . ?
C16 H16 0.9500 . ?
C17 C18 1.387(2) . ?
C17 H17 0.9500 . ?
C18 H18 0.9500 . ?
C19 C20 1.3952(16) . ?
C20 C21 1.3875(17) . ?
C20 H20 0.9500 . ?
C21 C22 1.3809(18) . ?
C21 H21 0.9500 . ?
C22 C23 1.3834(18) . ?
C22 H22 0.9500 . ?
C23 H23 0.9500 . ?
C24 C25 1.1910(16) . ?
C25 C26 1.4388(16) . ?
C26 C30 1.3943(17) . ?
C26 C27 1.3982(16) . ?
C27 C28 1.3971(16) . ?
C27 H27 0.9500 . ?
C28 C31 1.4875(16) . ?
C29 C30 1.3947(16) . ?
C29 C36 1.4816(17) . ?
C30 H30 0.9500 . ?
C31 C32 1.3935(17) . ?
C32 C33 1.3823(17) . ?
C32 H32 0.9500 . ?
C33 C34 1.381(2) . ?
C33 H33 0.9500 . ?
C34 C35 1.3874(19) . ?
C34 H34 0.9500 . ?
C35 H35 0.9500 . ?
C36 N6B 1.299(4) . ?
C36 C37 1.3889(17) . ?
C36 N6A 1.417(4) . ?
C37 C38 1.3726(18) . ?
C37 H37 0.9500 . ?
C38 C39B 1.318(5) . ?
C38 C39A 1.489(5) . ?
C38 H38A 0.9550 . ?
C38 H38B 0.9500 . ?
N6A C40A 1.328(5) . ?
C39A C40A 1.394(6) . ?
C39A H39A 0.9500 . ?
C40A H40A 0.9500 . ?
N6B C40B 1.344(5) . ?
C39B C40B 1.394(5) . ?
C39B H39B 0.9500 . ?
C40B H40B 0.9500 . ?
